data_1539114
loop_
_publ_author_name
'Sobolev, B.P.'
'Golubev, A.M.'
'Otroshchenko, L.P.'
'Herrero, P.'
'Ryzhova, E.A.'
'Zakalyukin, R.M.'
'Molchanov, V.N.'

_publ_section_title
;
 Ba1-x Rx F2+x phases (R = Gd-Lu) with distorted fluotite-type structures
 - products of crystallization of incongruent melts in the Ba F2 - R F3
 systems (R = Gd-Lu). III. Defect Ba0.75 Lu0.25 F2.25 structure. A new
 (Lu8 (Ba6 F71)) supercluster of defects
;
_journal_name_full Kristallografiya
_journal_page_first 1012
_journal_page_last 1020
_journal_volume 48
_journal_year 2003
_chemical_formula_sum 'Ba0.75 F2.25 Lu0.25'
_chemical_name_systematic '(Ba0.75 Lu0.25) F2.25'
_space_group_IT_number 221
_symmetry_space_group_name_Hall '-P 4 2 3'
_symmetry_space_group_name_H-M 'P m -3 m'
_cell_angle_alpha 90
_cell_angle_beta 90
_cell_angle_gamma 90
_cell_formula_units_Z 4
_cell_length_a 5.987
_cell_length_b 5.987
_cell_length_c 5.987
_cell_volume 214.599
_citation_journal_id_ASTM KRISAJ
_cod_data_source_file Sobolev_KRISAJ_2003_484.cif
_cod_data_source_block Ba0.75F2.25Lu0.25
_cod_database_code 1539114

loop_
_symmetry_equiv_pos_as_xyz
x,y,z
-y,x,z
-x,-y,z
y,-x,z
x,-y,-z
y,x,-z
-x,y,-z
-y,-x,-z
z,x,y
-x,z,y
-z,-x,y
x,-z,y
z,-x,-y
x,z,-y
-z,x,-y
-x,-z,-y
y,z,x
y,-z,-x
z,y,-x
-y,z,-x
-z,-y,-x
-y,-z,x
z,-y,x
-z,y,x
-x,-y,-z
y,-x,-z
x,y,-z
-y,x,-z
-x,y,z
-y,-x,z
x,-y,z
y,x,z
-z,-x,-y
x,-z,-y
z,x,-y
-x,z,-y
-z,x,y
-x,-z,y
z,-x,y
x,z,y
-y,-z,-x
-y,z,x
-z,-y,x
y,-z,x
z,y,x
y,z,-x
-z,y,-x
z,-y,-x

loop_
_atom_site_label
_atom_site_type_symbol
_atom_site_fract_x
_atom_site_fract_y
_atom_site_fract_z
_atom_site_occupancy
_atom_site_U_iso_or_equiv
Lu2 Lu+3 0.0138 0.5 0.5 0.025 0.0
Ba1 Ba+2 0 0 0 0.15 0.0
F1 F-1 0.22 0.22 0.22 0.84 0.0
F3 F-1 0.26 0.26 0.26 0.16 0.0
F2 F-1 0.5 0.5 0.5 0.79 0.0
Lu1 Lu+3 0 0 0 0.85 0.0
Ba2 Ba+2 0.0138 0.5 0.5 0.475 0.0
